data_9004443
loop_
_publ_author_name
'Groat, L. A.'
'Hawthorne, F. C.'
'Lager, G. A.'
'Schultz, A. J.'
'Ercit, T. S.'

_publ_section_title
;X-ray and neutron crystal-structure refinements of a boron-bearing
 vesuvianite Sample: neutron data, 15 K
;
_journal_name_full 'The Canadian Mineralogist'
_journal_page_first 1059
_journal_page_last 1070
_journal_volume 34
_journal_year 1996
_chemical_formula_sum 'Al11.04 B2.72 Ca19 Fe2.68 H8 O78.86 Si18'
_chemical_name_mineral Vesuvianite
_space_group_IT_number 126
_symmetry_space_group_name_Hall '-P 4a 2bc'
_symmetry_space_group_name_H-M 'P 4/n n c :2'
_cell_angle_alpha 90
_cell_angle_beta 90
_cell_angle_gamma 90
_cell_formula_units_Z 2
_cell_length_a 15.725
_cell_length_b 15.725
_cell_length_c 11.716
_cell_volume 2897.081
_database_code_amcsd 0005516
_exptl_crystal_density_diffrn 3.455
_cod_original_sg_symbol_H-M 'P 4/n n c'
_cod_original_formula_sum 'Si18 Ca19 Fe2.68 Al11.04 B2.72 H8 O78.86'
_cod_database_code 9004443

loop_
_space_group_symop_operation_xyz
x,y,z
-y,-x,1/2+z
y,x,1/2-z
1/2+y,-x,-z
1/2-y,x,z
1/2+x,-y,1/2+z
1/2-x,y,1/2-z
1/2+x,1/2+y,-z
1/2-x,1/2-y,z
1/2+y,1/2+x,1/2+z
1/2-y,1/2-x,1/2-z
-y,1/2+x,-z
y,1/2-x,z
-x,1/2+y,1/2+z
x,1/2-y,1/2-z
-x,-y,-z

loop_
_atom_site_label
_atom_site_fract_x
_atom_site_fract_y
_atom_site_fract_z
_atom_site_occupancy
_atom_site_U_iso_or_equiv
_atom_site_type_symbol
_atom_site_attached_hydrogens
SiZ1 0.75000 0.25000 0.00000 1.00000 0.00510 Si 0
SiZ2 -0.17861 0.04330 0.87219 1.00000 0.00860 Si 0
SiZ3 -0.08392 -0.15005 0.36464 1.00000 0.00490 Si 0
CaX1 0.75000 0.25000 0.25000 1.00000 0.00850 Ca 0
CaX2 -0.19057 0.04537 0.38016 1.00000 0.00900 Ca 0
CaX3 -0.10175 -0.17934 0.89736 1.00000 0.02010 Ca 0
CaX4 0.75000 0.75000 0.14270 0.50000 0.01700 Ca 0
FeY1 0.75000 0.75000 0.05880 0.50000 0.01680 Fe 0
AlY2 0.00000 0.00000 0.00000 1.00000 0.00030 Al 0
AlY3 -0.11174 0.12042 0.12844 0.79000 0.00350 Al 0
FeY3 -0.11174 0.12042 0.12844 0.21000 0.00350 Fe 0
BT1 0.05207 0.05207 0.25000 0.43000 0.03300 B 0
AlT1 0.05207 0.05207 0.25000 0.18000 0.03300 Al 0
BT2 0.25000 0.25000 0.25000 1.00000 0.01700 B 0
H1 0.46030 0.48730 0.30320 1.00000 0.06500 H 0
O1 -0.22023 0.17287 0.08453 1.00000 0.00870 O 0
O2 -0.12103 0.16090 0.28337 1.00000 0.01180 O 0
O3 -0.04198 0.22508 0.07781 1.00000 0.01150 O 0
O4 -0.06153 0.10423 0.47154 1.00000 0.00860 O 0
O5 -0.17154 0.01172 0.18009 1.00000 0.00910 O 0
O6 -0.12085 -0.27678 0.05290 1.00000 0.01130 O 0
O7a 0.05546 0.17608 0.31925 0.43000 0.00710 O 0
O7b 0.04553 0.14752 0.30690 0.57000 0.01320 O 0
O8 -0.06027 -0.09210 0.06682 1.00000 0.00770 O 0
O9 -0.14627 -0.14627 0.25000 1.00000 0.00870 O 0
O10 0.75000 0.75000 0.86801 0.55000 0.02200 O 0
O11 -0.00124 0.05765 0.14630 1.00000 0.02130 O 0
O12 0.17532 0.22656 0.29539 0.22000 0.05900 O 0

loop_
_cod_changelog_entry_id
_cod_changelog_entry_author
_cod_changelog_entry_date
_cod_changelog_entry_text
1
;cod-tools version 3.8.0
Id: cif_guess_AMCSD_atom_types 9581 2023-05-17 12:35:41Z saulius
;
2023-05-23T09:16:43+03:00
;Derived atom types and hydrogen counts
from atom names that follow the AMCSD naming convention
(Wat == water, O-H == hydroxyl).
;

loop_
_cod_related_entry_id
_cod_related_entry_database
_cod_related_entry_code
1 AMCSD 0005516
